data_7011385
loop_
_publ_author_name
'Liu, C. W.'
'Shang, Iu-Jie'
'Hung, Chiu-Mine'
'Wang, Ju-Chung'
'Keng, Tai-Chiun'

_publ_section_title
;
 Novel silver diselenophosphate clusters: structures of
 Ag10(&#x00B5;10-Se)[Se2P(OEt)2]8 and {Ag[Se2P(OPri)2]}6Metal dialkyl
 diselenophosphates. Part 5. For preceding paper see ref. 1.
;
_journal_issue 9
_journal_name_full 'Journal of the Chemical Society, Dalton Transactions'
_journal_page_first 1974
_journal_paper_doi 10.1039/b111095k
_journal_year 2002
_chemical_formula_sum 'C36 H84 Ag6 O12 P6 Se12'
_chemical_formula_weight 2489.59
_chemical_name_systematic
; 
? 
;
_space_group_IT_number 2
_symmetry_cell_setting triclinic
_symmetry_space_group_name_Hall '-P 1'
_symmetry_space_group_name_H-M 'P -1'
_atom_sites_solution_hydrogens geom
_atom_sites_solution_primary direct
_atom_sites_solution_secondary difmap
_audit_creation_method SHELXL-97
_cell_angle_alpha 109.50(3)
_cell_angle_beta 104.69(3)
_cell_angle_gamma 100.48(3)
_cell_formula_units_Z 1
_cell_length_a 11.866(2)
_cell_length_b 12.484(2)
_cell_length_c 14.572(3)
_cell_measurement_temperature 293(2)
_cell_volume 1882.3(9)
_computing_cell_refinement 'Siemens XSCANS'
_computing_data_collection 'Siemens XSCANS'
_computing_data_reduction 'Siemens SHELXTL'
_computing_molecular_graphics 'Siemens SHELXTL'
_computing_publication_material 'Siemens SHELXTL'
_computing_structure_refinement 'SHELXL-97 (Sheldrick, 1997)'
_computing_structure_solution 'SHELXS-97 (Sheldrick, 1990)'
_diffrn_ambient_temperature 293(2)
_diffrn_measured_fraction_theta_full 0.950
_diffrn_measured_fraction_theta_max 0.950
_diffrn_measurement_method '\w scans'
_diffrn_radiation_monochromator graphite
_diffrn_radiation_source 'fine-focus sealed tube'
_diffrn_radiation_type MoK\a
_diffrn_radiation_wavelength 0.71073
_diffrn_reflns_av_R_equivalents 0.0478
_diffrn_reflns_av_sigmaI/netI 0.0438
_diffrn_reflns_limit_h_max 10
_diffrn_reflns_limit_h_min -14
_diffrn_reflns_limit_k_max 14
_diffrn_reflns_limit_k_min -13
_diffrn_reflns_limit_l_max 17
_diffrn_reflns_limit_l_min -17
_diffrn_reflns_number 9119
_diffrn_reflns_theta_full 25.02
_diffrn_reflns_theta_max 25.02
_diffrn_reflns_theta_min 1.99
_exptl_absorpt_coefficient_mu 7.501
_exptl_absorpt_correction_T_max 0.8852
_exptl_absorpt_correction_T_min 0.3612
_exptl_absorpt_correction_type empirical
_exptl_crystal_colour COLORLESS
_exptl_crystal_density_diffrn 2.196
_exptl_crystal_density_method 'not measured'
_exptl_crystal_description PLATE
_exptl_crystal_F_000 1176
_exptl_crystal_size_max 0.03
_exptl_crystal_size_mid 0.32
_exptl_crystal_size_min 0.36
_refine_diff_density_max 1.096
_refine_diff_density_min -1.033
_refine_diff_density_rms 0.123
_refine_ls_extinction_method none
_refine_ls_goodness_of_fit_ref 1.047
_refine_ls_hydrogen_treatment mixed
_refine_ls_matrix_type full
_refine_ls_number_parameters 325
_refine_ls_number_reflns 6318
_refine_ls_number_restraints 0
_refine_ls_restrained_S_all 1.047
_refine_ls_R_factor_all 0.0562
_refine_ls_R_factor_gt 0.0471
_refine_ls_shift/su_max 0.000
_refine_ls_shift/su_mean 0.000
_refine_ls_structure_factor_coef Fsqd
_refine_ls_weighting_details 'calc w=1/[\s^2^(Fo^2^)+(0.0462P)^2^+7.9415P] where P=(Fo^2^+2Fc^2^)/3'
_refine_ls_weighting_scheme calc
_refine_ls_wR_factor_gt 0.1143
_refine_ls_wR_factor_ref 0.1224
_reflns_number_gt 5423
_reflns_number_total 6318
_reflns_threshold_expression >2sigma(I)
_cod_data_source_file b111095k.txt
_cod_data_source_block Ag6
_cod_depositor_comments
;
The following automatic conversions were performed:
'_symmetry_cell_setting' value 'Triclinic' changed to 'triclinic'
according to '/home/saulius/struct/CIF-dictionaries/cif_core.dic'
dictionary named 'cif_core.dic' version 2.4.1 from 2010-06-29.

Automatic conversion script
Id: cif_fix_enum 1527 2010-12-29 10:47:43Z saulius 
;
_cod_original_cell_volume 1882.3(6)
_cod_original_sg_symbol_H-M P-1
_cod_database_code 7011385

loop_
_symmetry_equiv_pos_as_xyz
'x, y, z'
'-x, -y, -z'

loop_
_atom_site_label
_atom_site_type_symbol
_atom_site_fract_x
_atom_site_fract_y
_atom_site_fract_z
_atom_site_U_iso_or_equiv
_atom_site_adp_type
_atom_site_occupancy
_atom_site_symmetry_multiplicity
_atom_site_calc_flag
_atom_site_refinement_flags
_atom_site_disorder_assembly
_atom_site_disorder_group
Ag1 Ag 0.56929(7) 0.48458(7) 0.83956(6) 0.0796(2) Uani 1 1 d . . .
Ag2 Ag 0.30484(7) 0.42578(6) 0.84012(5) 0.0725(2) Uani 1 1 d . . .
Ag3 Ag 0.39108(6) 0.28538(7) 0.96523(6) 0.0761(2) Uani 1 1 d . . .
Se1 Se 0.56055(8) 0.56021(8) 0.69307(7) 0.0691(2) Uani 1 1 d . . .
Se2 Se 0.40619(7) 0.65445(6) 0.88265(6) 0.05253(18) Uani 1 1 d . . .
Se3 Se 0.18494(7) 0.26938(7) 0.65161(6) 0.0619(2) Uani 1 1 d . . .
Se4 Se 0.47586(6) 0.26085(6) 0.80869(6) 0.05363(19) Uani 1 1 d . . .
Se5 Se 0.17328(10) 0.15106(8) 0.91917(9) 0.0866(3) Uani 1 1 d . . .
Se6 Se 0.23784(7) 0.47398(7) 1.00379(6) 0.0577(2) Uani 1 1 d . . .
P1 P 0.46251(18) 0.67519(16) 0.75504(15) 0.0529(4) Uani 1 1 d . . .
P2 P 0.31475(17) 0.17289(16) 0.66930(14) 0.0486(4) Uani 1 1 d . . .
P3 P 0.11706(18) 0.3042(2) 0.97803(16) 0.0612(5) Uani 1 1 d . . .
O1 O 0.5405(6) 0.8065(5) 0.7907(4) 0.0704(15) Uani 1 1 d . . .
O2 O 0.3449(5) 0.6647(4) 0.6684(4) 0.0618(13) Uani 1 1 d . . .
O3 O 0.3551(5) 0.1326(5) 0.5712(4) 0.0618(13) Uani 1 1 d . . .
O4 O 0.2606(4) 0.0502(4) 0.6724(4) 0.0539(12) Uani 1 1 d . . .
O5 O -0.0171(6) 0.2929(7) 0.9115(5) 0.093(2) Uani 1 1 d . . .
O6 O 0.0991(5) 0.3257(5) 1.0847(4) 0.0725(15) Uani 1 1 d . . .
C1 C 0.5283(9) 0.9130(7) 0.8639(8) 0.080(3) Uani 1 1 d . . .
H1A H 0.5273 0.8989 0.9260 0.096 Uiso 1 1 calc R . .
C2 C 0.4125(13) 0.9380(11) 0.8232(11) 0.133(5) Uani 1 1 d . . .
H2A H 0.3450 0.8703 0.8051 0.200 Uiso 1 1 calc R . .
H2B H 0.4113 0.9540 0.7630 0.200 Uiso 1 1 calc R . .
H2C H 0.4061 1.0058 0.8753 0.200 Uiso 1 1 calc R . .
C3 C 0.6399(13) 1.0112(10) 0.8941(12) 0.134(5) Uani 1 1 d . . .
H3A H 0.7105 0.9880 0.9191 0.201 Uiso 1 1 calc R . .
H3B H 0.6387 1.0808 0.9477 0.201 Uiso 1 1 calc R . .
H3C H 0.6427 1.0283 0.8351 0.201 Uiso 1 1 calc R . .
C4 C 0.2516(7) 0.5487(7) 0.6034(6) 0.0633(19) Uani 1 1 d . . .
H4A H 0.2792 0.4868 0.6218 0.076 Uiso 1 1 calc R . .
C5 C 0.2393(11) 0.5234(10) 0.4946(7) 0.099(3) Uani 1 1 d . . .
H5A H 0.3158 0.5194 0.4851 0.149 Uiso 1 1 calc R . .
H5B H 0.2158 0.5855 0.4769 0.149 Uiso 1 1 calc R . .
H5C H 0.1783 0.4489 0.4507 0.149 Uiso 1 1 calc R . .
C6 C 0.1367(9) 0.5572(11) 0.6284(8) 0.095(3) Uani 1 1 d . . .
H6A H 0.0739 0.4831 0.5877 0.142 Uiso 1 1 calc R . .
H6B H 0.1108 0.6196 0.6130 0.142 Uiso 1 1 calc R . .
H6C H 0.1525 0.5743 0.7006 0.142 Uiso 1 1 calc R . .
C7 C 0.4061(8) 0.2158(8) 0.5311(7) 0.077(2) Uani 1 1 d . . .
H7A H 0.4127 0.2968 0.5761 0.092 Uiso 1 1 calc R . .
C8 C 0.5312(11) 0.2067(15) 0.5341(13) 0.145(6) Uani 1 1 d . . .
H8A H 0.5810 0.2273 0.6042 0.217 Uiso 1 1 calc R . .
H8B H 0.5669 0.2601 0.5079 0.217 Uiso 1 1 calc R . .
H8C H 0.5257 0.1267 0.4923 0.217 Uiso 1 1 calc R . .
C9 C 0.3185(12) 0.1848(13) 0.4251(9) 0.121(5) Uani 1 1 d . . .
H9A H 0.2410 0.1925 0.4300 0.182 Uiso 1 1 calc R . .
H9B H 0.3090 0.1044 0.3814 0.182 Uiso 1 1 calc R . .
H9C H 0.3494 0.2376 0.3963 0.182 Uiso 1 1 calc R . .
C10 C 0.1485(7) -0.0383(7) 0.5920(6) 0.0602(19) Uani 1 1 d . . .
H10A H 0.1090 -0.0030 0.5468 0.072 Uiso 1 1 calc R . .
C11 C 0.0663(11) -0.0758(11) 0.6425(9) 0.124(5) Uani 1 1 d . . .
H11A H 0.0450 -0.0085 0.6814 0.186 Uiso 1 1 calc R . .
H11B H 0.1062 -0.1082 0.6883 0.186 Uiso 1 1 calc R . .
H11C H -0.0061 -0.1352 0.5910 0.186 Uiso 1 1 calc R . .
C12 C 0.1852(10) -0.1406(9) 0.5299(8) 0.105(4) Uani 1 1 d . . .
H12A H 0.1140 -0.2001 0.4767 0.157 Uiso 1 1 calc R . .
H12B H 0.2249 -0.1743 0.5746 0.157 Uiso 1 1 calc R . .
H12C H 0.2401 -0.1126 0.4989 0.157 Uiso 1 1 calc R . .
C13 C -0.0583(10) 0.2677(10) 0.8054(9) 0.098(3) Uani 1 1 d . . .
H13A H 0.0018 0.2397 0.7760 0.118 Uiso 1 1 calc R . .
C14 C -0.0762(13) 0.3704(11) 0.7824(10) 0.114(4) Uani 1 1 d . . .
H14A H -0.0004 0.4325 0.8131 0.171 Uiso 1 1 calc R . .
H14B H -0.1356 0.3985 0.8101 0.171 Uiso 1 1 calc R . .
H14C H -0.1044 0.3473 0.7088 0.171 Uiso 1 1 calc R . .
C15 C -0.1735(14) 0.1663(16) 0.7611(12) 0.208(11) Uani 1 1 d . . .
H15A H -0.1566 0.1019 0.7787 0.311 Uiso 1 1 calc R . .
H15B H -0.2038 0.1400 0.6872 0.311 Uiso 1 1 calc R . .
H15C H -0.2334 0.1924 0.7891 0.311 Uiso 1 1 calc R . .
C16 C 0.0282(10) 0.2313(10) 1.1043(8) 0.092(3) Uani 1 1 d . . .
H16A H 0.0033 0.1571 1.0427 0.111 Uiso 1 1 calc R . .
C17 C 0.1032(15) 0.215(2) 1.1901(16) 0.226(12) Uani 1 1 d . . .
H17A H 0.0563 0.1532 1.2025 0.338 Uiso 1 1 calc R . .
H17D H 0.1319 0.2875 1.2507 0.338 Uiso 1 1 calc R . .
H17B H 0.1715 0.1925 1.1742 0.338 Uiso 1 1 calc R . .
C18 C -0.0830(13) 0.2603(16) 1.1182(14) 0.166(7) Uani 1 1 d . . .
H18D H -0.1300 0.1992 1.1311 0.250 Uiso 1 1 calc R . .
H18A H -0.1306 0.2656 1.0567 0.250 Uiso 1 1 calc R . .
H18B H -0.0609 0.3351 1.1759 0.250 Uiso 1 1 calc R . .

loop_
_atom_site_aniso_label
_atom_site_aniso_U_11
_atom_site_aniso_U_22
_atom_site_aniso_U_33
_atom_site_aniso_U_23
_atom_site_aniso_U_13
_atom_site_aniso_U_12
Ag1 0.0795(5) 0.0738(4) 0.0855(5) 0.0417(4) 0.0188(4) 0.0167(3)
Ag2 0.0879(5) 0.0643(4) 0.0624(4) 0.0224(3) 0.0293(3) 0.0161(3)
Ag3 0.0654(4) 0.0873(5) 0.0727(4) 0.0348(4) 0.0179(3) 0.0178(3)
Se1 0.0761(5) 0.0762(5) 0.0722(5) 0.0364(4) 0.0411(5) 0.0262(4)
Se2 0.0570(4) 0.0532(4) 0.0508(4) 0.0242(3) 0.0204(3) 0.0140(3)
Se3 0.0571(4) 0.0625(5) 0.0591(5) 0.0224(4) 0.0099(4) 0.0187(4)
Se4 0.0478(4) 0.0528(4) 0.0533(4) 0.0217(3) 0.0105(3) 0.0072(3)
Se5 0.0891(7) 0.0588(5) 0.0974(7) 0.0126(5) 0.0480(6) 0.0010(5)
Se6 0.0541(4) 0.0600(4) 0.0546(4) 0.0209(4) 0.0206(3) 0.0075(3)
P1 0.0619(11) 0.0479(10) 0.0493(10) 0.0231(8) 0.0184(9) 0.0101(8)
P2 0.0501(10) 0.0469(9) 0.0462(10) 0.0189(8) 0.0152(8) 0.0089(8)
P3 0.0481(10) 0.0722(13) 0.0540(11) 0.0241(10) 0.0159(9) 0.0004(9)
O1 0.089(4) 0.051(3) 0.070(4) 0.027(3) 0.032(3) 0.004(3)
O2 0.073(3) 0.055(3) 0.054(3) 0.026(2) 0.013(3) 0.016(3)
O3 0.074(3) 0.059(3) 0.055(3) 0.023(2) 0.030(3) 0.012(3)
O4 0.052(3) 0.044(2) 0.053(3) 0.019(2) 0.008(2) 0.002(2)
O5 0.062(4) 0.123(6) 0.067(4) 0.030(4) 0.008(3) -0.002(4)
O6 0.071(4) 0.079(4) 0.067(4) 0.027(3) 0.035(3) 0.008(3)
C1 0.096(7) 0.046(4) 0.082(6) 0.019(4) 0.022(5) 0.010(4)
C2 0.133(11) 0.088(8) 0.155(13) 0.036(8) 0.009(9) 0.056(8)
C3 0.133(11) 0.064(7) 0.162(13) 0.025(7) 0.036(10) -0.013(7)
C4 0.064(5) 0.057(4) 0.061(5) 0.023(4) 0.015(4) 0.010(4)
C5 0.114(9) 0.108(8) 0.054(5) 0.021(5) 0.020(5) 0.018(7)
C6 0.070(6) 0.123(9) 0.089(7) 0.044(7) 0.025(5) 0.024(6)
C7 0.083(6) 0.072(5) 0.076(6) 0.033(5) 0.036(5) 0.004(5)
C8 0.094(9) 0.201(17) 0.176(15) 0.102(13) 0.074(10) 0.037(10)
C9 0.124(10) 0.162(12) 0.078(7) 0.072(8) 0.026(7) 0.007(9)
C10 0.055(4) 0.052(4) 0.055(4) 0.014(3) 0.009(3) 0.001(3)
C11 0.095(8) 0.124(10) 0.093(8) 0.000(7) 0.045(7) -0.040(7)
C12 0.096(8) 0.076(6) 0.088(7) -0.012(6) 0.021(6) 0.002(6)
C13 0.086(7) 0.102(8) 0.087(7) 0.039(6) 0.021(6) -0.010(6)
C14 0.137(11) 0.109(9) 0.100(9) 0.047(7) 0.032(8) 0.047(8)
C15 0.141(13) 0.23(2) 0.134(13) 0.100(14) -0.060(10) -0.109(14)
C16 0.108(8) 0.093(7) 0.086(7) 0.044(6) 0.055(6) 0.006(6)
C17 0.131(13) 0.37(3) 0.23(2) 0.25(2) 0.032(13) -0.010(16)
C18 0.117(11) 0.196(17) 0.221(19) 0.089(15) 0.116(13) 0.033(11)

loop_
_atom_type_symbol
_atom_type_description
_atom_type_scat_dispersion_real
_atom_type_scat_dispersion_imag
_atom_type_scat_source
C C 0.0033 0.0016 'International Tables Vol C Tables 4.2.6.8 and 6.1.1.4'
H H 0.0000 0.0000 'International Tables Vol C Tables 4.2.6.8 and 6.1.1.4'
O O 0.0106 0.0060 'International Tables Vol C Tables 4.2.6.8 and 6.1.1.4'
P P 0.1023 0.0942 'International Tables Vol C Tables 4.2.6.8 and 6.1.1.4'
Se Se -0.0929 2.2259 'International Tables Vol C Tables 4.2.6.8 and 6.1.1.4'
Ag Ag -0.8971 1.1015 'International Tables Vol C Tables 4.2.6.8 and 6.1.1.4'

loop_
_geom_angle_atom_site_label_1
_geom_angle_atom_site_label_2
_geom_angle_atom_site_label_3
_geom_angle
_geom_angle_site_symmetry_1
_geom_angle_site_symmetry_3
_geom_angle_publ_flag
Se1 Ag1 Se6 126.71(4) . 2_667 ?
Se1 Ag1 Se4 124.43(5) . . ?
Se6 Ag1 Se4 95.25(5) 2_667 . ?
Se1 Ag1 Ag2 105.06(4) . . ?
Se6 Ag1 Ag2 124.40(4) 2_667 . ?
Se4 Ag1 Ag2 66.05(4) . . ?
Se1 Ag1 Ag3 103.85(4) . 2_667 ?
Se6 Ag1 Ag3 67.08(4) 2_667 2_667 ?
Se4 Ag1 Ag3 127.37(4) . 2_667 ?
Ag2 Ag1 Ag3 83.56(5) . 2_667 ?
Se3 Ag2 Se6 129.09(4) . . ?
Se3 Ag2 Se2 122.34(5) . . ?
Se6 Ag2 Se2 93.91(4) . . ?
Se3 Ag2 Ag3 105.91(4) . . ?
Se6 Ag2 Ag3 68.75(3) . . ?
Se2 Ag2 Ag3 126.76(4) . . ?
Se3 Ag2 Ag1 102.31(5) . . ?
Se6 Ag2 Ag1 126.27(5) . . ?
Se2 Ag2 Ag1 65.46(4) . . ?
Ag3 Ag2 Ag1 84.68(4) . . ?
Se5 Ag3 Se2 132.93(5) . 2_667 ?
Se5 Ag3 Se4 116.25(5) . . ?
Se2 Ag3 Se4 100.32(4) 2_667 . ?
Se5 Ag3 Ag2 94.03(5) . . ?
Se2 Ag3 Ag2 128.71(4) 2_667 . ?
Se4 Ag3 Ag2 66.54(3) . . ?
Se5 Ag3 Ag1 106.08(5) . 2_667 ?
Se2 Ag3 Ag1 65.28(4) 2_667 2_667 ?
Se4 Ag3 Ag1 129.68(4) . 2_667 ?
Ag2 Ag3 Ag1 85.28(3) . 2_667 ?
P1 Se1 Ag1 89.03(6) . . ?
P1 Se2 Ag3 105.04(6) . 2_667 ?
P1 Se2 Ag2 111.54(7) . . ?
Ag3 Se2 Ag2 103.90(5) 2_667 . ?
P2 Se3 Ag2 89.15(7) . . ?
P2 Se4 Ag1 110.87(7) . . ?
P2 Se4 Ag3 105.02(6) . . ?
Ag1 Se4 Ag3 102.12(5) . . ?
P3 Se5 Ag3 89.95(7) . . ?
P3 Se6 Ag1 105.09(8) . 2_667 ?
P3 Se6 Ag2 103.88(7) . . ?
Ag1 Se6 Ag2 106.67(4) 2_667 . ?
O1 P1 O2 102.4(3) . . ?
O1 P1 Se1 108.4(3) . . ?
O2 P1 Se1 111.4(2) . . ?
O1 P1 Se2 109.6(2) . . ?
O2 P1 Se2 107.5(2) . . ?
Se1 P1 Se2 116.58(9) . . ?
O4 P2 O3 101.4(3) . . ?
O4 P2 Se3 113.3(2) . . ?
O3 P2 Se3 111.2(2) . . ?
O4 P2 Se4 104.0(2) . . ?
O3 P2 Se4 109.6(2) . . ?
Se3 P2 Se4 116.20(9) . . ?
O6 P3 O5 99.2(4) . . ?
O6 P3 Se5 113.8(3) . . ?
O5 P3 Se5 113.4(3) . . ?
O6 P3 Se6 103.9(2) . . ?
O5 P3 Se6 108.1(3) . . ?
Se5 P3 Se6 116.70(10) . . ?
C1 O1 P1 126.9(6) . . ?
C4 O2 P1 120.8(5) . . ?
C7 O3 P2 123.0(5) . . ?
C10 O4 P2 122.3(5) . . ?
C13 O5 P3 125.6(7) . . ?
C16 O6 P3 122.5(6) . . ?
O1 C1 C2 112.3(9) . . ?
O1 C1 C3 107.3(9) . . ?
C2 C1 C3 114.6(10) . . ?
C5 C4 O2 107.9(7) . . ?
C5 C4 C6 114.7(8) . . ?
O2 C4 C6 107.1(7) . . ?
O3 C7 C8 107.5(9) . . ?
O3 C7 C9 107.2(7) . . ?
C8 C7 C9 114.8(10) . . ?
C11 C10 O4 108.7(7) . . ?
C11 C10 C12 111.7(9) . . ?
O4 C10 C12 107.3(7) . . ?
O5 C13 C14 113.6(10) . . ?
O5 C13 C15 104.8(9) . . ?
C14 C13 C15 113.0(13) . . ?
C17 C16 O6 110.0(10) . . ?
C17 C16 C18 114.2(13) . . ?
O6 C16 C18 108.7(11) . . ?

loop_
_geom_bond_atom_site_label_1
_geom_bond_atom_site_label_2
_geom_bond_distance
_geom_bond_site_symmetry_2
_geom_bond_publ_flag
Ag1 Se1 2.5939(13) . ?
Ag1 Se6 2.6166(15) 2_667 ?
Ag1 Se4 2.6484(13) . ?
Ag1 Ag2 3.0927(13) . ?
Ag1 Ag3 3.1523(18) 2_667 ?
Ag2 Se3 2.6094(18) . ?
Ag2 Se6 2.6192(12) . ?
Ag2 Se2 2.6779(13) . ?
Ag2 Ag3 3.0468(13) . ?
Ag3 Se5 2.5950(16) . ?
Ag3 Se2 2.6060(16) 2_667 ?
Ag3 Se4 2.6680(12) . ?
Ag3 Ag1 3.1523(18) 2_667 ?
Se1 P1 2.122(2) . ?
Se2 P1 2.205(2) . ?
Se2 Ag3 2.6060(16) 2_667 ?
Se3 P2 2.138(2) . ?
Se4 P2 2.183(2) . ?
Se5 P3 2.120(3) . ?
Se6 P3 2.186(2) . ?
Se6 Ag1 2.6166(16) 2_667 ?
P1 O1 1.566(5) . ?
P1 O2 1.578(6) . ?
P2 O4 1.569(5) . ?
P2 O3 1.575(5) . ?
P3 O6 1.563(6) . ?
P3 O5 1.594(7) . ?
O1 C1 1.459(11) . ?
O2 C4 1.480(9) . ?
O3 C7 1.464(9) . ?
O4 C10 1.474(8) . ?
O5 C13 1.401(12) . ?
O6 C16 1.472(10) . ?
C1 C2 1.484(15) . ?
C1 C3 1.485(14) . ?
C4 C5 1.473(12) . ?
C4 C6 1.510(12) . ?
C7 C8 1.499(15) . ?
C7 C9 1.501(14) . ?
C10 C11 1.462(12) . ?
C10 C12 1.507(13) . ?
C13 C14 1.467(16) . ?
C13 C15 1.504(15) . ?
C16 C17 1.439(18) . ?
C16 C18 1.475(17) . ?
